data_7024234
loop_
_publ_author_name
'Ross, Tamsyn M.'
'Neville, Suzanne M.'
'Innes, David S.'
'Turner, David R.'
'Moubaraki, Boujemaa'
'Murray, Keith S.'

_publ_section_title
;
 Spin crossover in iron(III) Schiff-base 1-D chain complexes.
;
_journal_issue 1
_journal_name_full 'Dalton transactions (Cambridge, England : 2003)'
_journal_page_first 149
_journal_page_last 159
_journal_paper_doi 10.1039/b913234a
_journal_volume 39
_journal_year 2010
_chemical_formula_moiety
;
2(C27 H26 Fe N4 O3 S), C24 H20 B, C24 H19 B, C H4 O
;
_chemical_formula_sum 'C103 H95 B2 Fe2 N8 O7 S2'
_chemical_formula_weight 1754.31
_chemical_name_common 2b
_chemical_name_systematic
;
?
;
_space_group_IT_number 2
_symmetry_cell_setting triclinic
_symmetry_Int_Tables_number 2
_symmetry_space_group_name_Hall '-P 1'
_symmetry_space_group_name_H-M 'P -1'
_atom_sites_solution_hydrogens geom
_atom_sites_solution_primary direct
_atom_sites_solution_secondary difmap
_audit_creation_date '9 November 2005'
_audit_creation_method SHELXL-97
_cell_angle_alpha 102.7040(10)
_cell_angle_beta 90.9760(10)
_cell_angle_gamma 105.7480(10)
_cell_formula_units_Z 2
_cell_length_a 10.0871(2)
_cell_length_b 17.0283(3)
_cell_length_c 27.1416(7)
_cell_measurement_reflns_used 122
_cell_measurement_temperature 123
_cell_measurement_theta_max 25.773
_cell_measurement_theta_min 2.182
_cell_volume 4362.54(16)
_computing_cell_refinement 'SMART (BrukerAXS, 1997)'
_computing_data_collection 'SMART (BrukerAXS, 1997)'
_computing_data_reduction 'SAINT+ (BrukerAXS, 1997)'
_computing_molecular_graphics 'MERCURY 1.4 (Bruno et al., 2002)'
_computing_publication_material 'XCIF V6.12 (BrukerAXS, 2001).'
_computing_structure_refinement X-SEED
_computing_structure_solution 'SHELXS86 (Sheldrick, 1990)'
_diffrn_ambient_temperature 123
_diffrn_measured_fraction_theta_full 0.996
_diffrn_measured_fraction_theta_max 0.996
_diffrn_measurement_device_type 'APEX X8'
_diffrn_measurement_method 'scans in phi and omega'
_diffrn_radiation_monochromator graphite
_diffrn_radiation_source 'fine-focus sealed tube'
_diffrn_radiation_type MoK\a
_diffrn_radiation_wavelength 0.71073
_diffrn_reflns_av_R_equivalents 0.0000
_diffrn_reflns_av_sigmaI/netI 0.0677
_diffrn_reflns_limit_h_max 12
_diffrn_reflns_limit_h_min -12
_diffrn_reflns_limit_k_max 20
_diffrn_reflns_limit_k_min -20
_diffrn_reflns_limit_l_max 32
_diffrn_reflns_limit_l_min 0
_diffrn_reflns_number 16341
_diffrn_reflns_theta_full 25.61
_diffrn_reflns_theta_max 25.61
_diffrn_reflns_theta_min 0.77
_diffrn_standards_decay_% 0
_diffrn_standards_interval_count 0
_diffrn_standards_interval_time 0
_diffrn_standards_number 0
_exptl_absorpt_coefficient_mu 0.444
_exptl_absorpt_correction_type none
_exptl_crystal_colour red-brown
_exptl_crystal_density_diffrn 1.336
_exptl_crystal_density_method 'not measured'
_exptl_crystal_description plate
_exptl_crystal_F_000 1838
_exptl_crystal_size_max 0.25
_exptl_crystal_size_mid 0.25
_exptl_crystal_size_min 0.15
_refine_diff_density_max 0.408
_refine_diff_density_min -0.457
_refine_diff_density_rms 0.076
_refine_ls_extinction_method none
_refine_ls_goodness_of_fit_ref 1.074
_refine_ls_hydrogen_treatment mixed
_refine_ls_matrix_type full
_refine_ls_number_parameters 1123
_refine_ls_number_reflns 16341
_refine_ls_number_restraints 0
_refine_ls_restrained_S_all 1.074
_refine_ls_R_factor_all 0.0956
_refine_ls_R_factor_gt 0.0687
_refine_ls_shift/su_max 0.000
_refine_ls_shift/su_mean 0.000
_refine_ls_structure_factor_coef Fsqd
_refine_ls_weighting_details 'calc w=1/[\s^2^(Fo^2^)+(0.0342P)^2^+9.2620P] where P=(Fo^2^+2Fc^2^)/3'
_refine_ls_weighting_scheme calc
_refine_ls_wR_factor_gt 0.1265
_refine_ls_wR_factor_ref 0.1407
_reflns_number_gt 12585
_reflns_number_total 16341
_reflns_threshold_expression >2sigma(I)
_cod_data_source_file b913234a.txt
_cod_data_source_block 2b
_cod_original_cell_volume 4362.53(16)
_cod_original_sg_symbol_H-M P-1
_cod_database_code 7024234

loop_
_symmetry_equiv_pos_as_xyz
'x, y, z'
'-x, -y, -z'

loop_
_atom_site_label
_atom_site_type_symbol
_atom_site_fract_x
_atom_site_fract_y
_atom_site_fract_z
_atom_site_U_iso_or_equiv
_atom_site_adp_type
_atom_site_occupancy
_atom_site_symmetry_multiplicity
_atom_site_calc_flag
_atom_site_refinement_flags
Fe1 Fe -0.19642(5) 0.97187(3) 0.116679(18) 0.01412(12) Uani 1 1 d .
Fe2 Fe 0.17721(5) 0.60821(3) 0.395700(19) 0.01535(13) Uani 1 1 d .
S1 S 0.14358(10) 1.24664(7) 0.32704(4) 0.0320(3) Uani 1 1 d .
S2 S -0.17041(10) 0.32873(7) 0.18734(4) 0.0325(3) Uani 1 1 d .
N1 N -0.3832(3) 0.91447(17) 0.14557(11) 0.0160(6) Uani 1 1 d .
N2 N -0.1524(3) 0.86886(18) 0.13682(11) 0.0166(6) Uani 1 1 d .
N3 N 0.1356(3) 0.70287(18) 0.36535(11) 0.0190(7) Uani 1 1 d .
N4 N 0.3621(3) 0.65428(18) 0.36262(11) 0.0183(7) Uani 1 1 d .
N5 N -0.0986(3) 1.05162(18) 0.18999(11) 0.0166(6) Uani 1 1 d .
N6 N -0.1303(3) 1.2866(2) 0.45580(12) 0.0275(8) Uani 1 1 d .
N7 N 0.0758(3) 0.52149(18) 0.32456(11) 0.0184(7) Uani 1 1 d .
N8 N 0.1127(3) 0.2843(2) 0.06181(12) 0.0305(8) Uani 1 1 d .
O1 O -0.2773(2) 1.05646(15) 0.10809(9) 0.0174(5) Uani 1 1 d .
O2 O -0.0246(2) 0.99068(14) 0.08700(9) 0.0166(5) Uani 1 1 d .
O3 O 0.0062(2) 0.59732(15) 0.42634(9) 0.0188(5) Uani 1 1 d .
O4 O 0.2543(2) 0.52510(15) 0.41039(9) 0.0211(6) Uani 1 1 d .
O5 O -0.2916(3) 0.89414(17) 0.04608(9) 0.0211(6) Uani 1 1 d .
O6 O 0.2649(3) 0.69750(17) 0.46236(10) 0.0247(6) Uani 1 1 d .
O7 O 0.7157(3) 0.74270(16) 0.01195(10) 0.0297(6) Uani 1 1 d .
H7S H 0.7719 0.7395 -0.0104 0.045 Uiso 1 1 calc R
C1 C 0.0429(3) 0.9363(2) 0.06618(12) 0.0150(7) Uani 1 1 d .
C2 C 0.1352(4) 0.9557(2) 0.02953(13) 0.0202(8) Uani 1 1 d .
H2 H 0.1459 1.0067 0.0192 0.024 Uiso 1 1 calc R
C3 C 0.2101(4) 0.9022(2) 0.00845(14) 0.0245(9) Uani 1 1 d .
H3 H 0.2710 0.9165 -0.0165 0.029 Uiso 1 1 calc R
C4 C 0.1979(4) 0.8270(2) 0.02326(15) 0.0273(9) Uani 1 1 d .
H4 H 0.2510 0.7907 0.0089 0.033 Uiso 1 1 calc R
C5 C 0.1085(4) 0.8065(2) 0.05872(14) 0.0221(8) Uani 1 1 d .
H5 H 0.1005 0.7558 0.0691 0.027 Uiso 1 1 calc R
C6 C 0.0280(4) 0.8592(2) 0.08014(13) 0.0174(8) Uani 1 1 d .
C7 C -0.0669(4) 0.8309(2) 0.11612(13) 0.0178(8) Uani 1 1 d .
H7 H -0.0657 0.7802 0.1251 0.021 Uiso 1 1 calc R
C8 C -0.2451(4) 0.8333(2) 0.17248(13) 0.0168(8) Uani 1 1 d .
H8A H -0.2182 0.8684 0.2073 0.020 Uiso 1 1 calc R
H8B H -0.2405 0.7758 0.1721 0.020 Uiso 1 1 calc R
C9 C -0.3897(4) 0.8316(2) 0.15527(14) 0.0219(8) Uani 1 1 d .
H9A H -0.4243 0.7871 0.1240 0.026 Uiso 1 1 calc R
H9B H -0.4533 0.8199 0.1818 0.026 Uiso 1 1 calc R
C10 C -0.4931(4) 0.9394(2) 0.14821(13) 0.0177(8) Uani 1 1 d .
H10 H -0.5722 0.9049 0.1592 0.021 Uiso 1 1 calc R
C11 C -0.5064(3) 1.0153(2) 0.13583(13) 0.0165(8) Uani 1 1 d .
C12 C -0.6333(4) 1.0334(2) 0.14207(14) 0.0204(8) Uani 1 1 d .
H12 H -0.7062 0.9954 0.1538 0.024 Uiso 1 1 calc R
C13 C -0.6557(4) 1.1045(2) 0.13173(14) 0.0243(9) Uani 1 1 d .
H13 H -0.7429 1.1153 0.1360 0.029 Uiso 1 1 calc R
C14 C -0.5478(4) 1.1603(2) 0.11488(14) 0.0221(8) Uani 1 1 d .
H14 H -0.5609 1.2106 0.1086 0.027 Uiso 1 1 calc R
C15 C -0.4221(4) 1.1438(2) 0.10714(13) 0.0179(8) Uani 1 1 d .
H15 H -0.3508 1.1823 0.0950 0.021 Uiso 1 1 calc R
C16 C -0.3985(3) 1.0712(2) 0.11688(13) 0.0160(7) Uani 1 1 d .
C17 C 0.3740(4) 0.5079(2) 0.40325(13) 0.0181(8) Uani 1 1 d .
C18 C 0.3979(4) 0.4402(3) 0.41996(16) 0.0293(10) Uani 1 1 d .
H18 H 0.3278 0.4076 0.4360 0.035 Uiso 1 1 calc R
C19 C 0.5203(4) 0.4203(3) 0.41360(17) 0.0339(10) Uani 1 1 d .
H19 H 0.5335 0.3739 0.4251 0.041 Uiso 1 1 calc R
C20 C 0.6257(4) 0.4671(3) 0.39056(15) 0.0288(9) Uani 1 1 d .
H20 H 0.7109 0.4536 0.3868 0.035 Uiso 1 1 calc R
C21 C 0.6047(4) 0.5326(2) 0.37345(14) 0.0213(8) Uani 1 1 d .
H21 H 0.6759 0.5639 0.3572 0.026 Uiso 1 1 calc R
C22 C 0.4805(4) 0.5554(2) 0.37920(13) 0.0178(8) Uani 1 1 d .
C23 C 0.4686(3) 0.6257(2) 0.36049(13) 0.0176(8) Uani 1 1 d .
H23 H 0.5457 0.6538 0.3452 0.021 Uiso 1 1 calc R
C24 C 0.3719(4) 0.7310(2) 0.34462(15) 0.0246(9) Uani 1 1 d .
H24A H 0.4320 0.7332 0.3162 0.029 Uiso 1 1 calc R
H24B H 0.4123 0.7813 0.3723 0.029 Uiso 1 1 calc R
C25 C 0.2271(4) 0.7294(2) 0.32717(14) 0.0225(8) Uani 1 1 d .
H25A H 0.2253 0.7858 0.3238 0.027 Uiso 1 1 calc R
H25B H 0.1969 0.6895 0.2938 0.027 Uiso 1 1 calc R
C26 C 0.0485(4) 0.7434(2) 0.38106(13) 0.0197(8) Uani 1 1 d .
H26 H 0.0493 0.7908 0.3679 0.024 Uiso 1 1 calc R
C27 C -0.0507(3) 0.7227(2) 0.41731(13) 0.0184(8) Uani 1 1 d .
C28 C -0.1365(4) 0.7749(2) 0.43071(14) 0.0236(8) Uani 1 1 d .
H28 H -0.1266 0.8214 0.4157 0.028 Uiso 1 1 calc R
C29 C -0.2338(4) 0.7614(3) 0.46451(16) 0.0305(10) Uani 1 1 d .
H29 H -0.2893 0.7985 0.4737 0.037 Uiso 1 1 calc R
C30 C -0.2499(4) 0.6917(3) 0.48521(15) 0.0281(9) Uani 1 1 d .
H30 H -0.3173 0.6814 0.5088 0.034 Uiso 1 1 calc R
C31 C -0.1696(4) 0.6373(2) 0.47214(14) 0.0216(8) Uani 1 1 d .
H31 H -0.1835 0.5898 0.4864 0.026 Uiso 1 1 calc R
C32 C -0.0682(3) 0.6515(2) 0.43818(13) 0.0171(8) Uani 1 1 d .
C33 C -0.1621(4) 1.1005(2) 0.22119(13) 0.0185(8) Uani 1 1 d .
H33 H -0.2568 1.0945 0.2130 0.022 Uiso 1 1 calc R
C34 C -0.0967(4) 1.1589(2) 0.26457(13) 0.0208(8) Uani 1 1 d .
H34 H -0.1456 1.1918 0.2857 0.025 Uiso 1 1 calc R
C36 C 0.0416(4) 1.1684(2) 0.27657(14) 0.0203(8) Uani 1 1 d .
C37 C 0.1078(4) 1.1171(2) 0.24520(14) 0.0208(8) Uani 1 1 d .
H37 H 0.2022 1.1214 0.2528 0.025 Uiso 1 1 calc R
C38 C 0.0343(4) 1.0600(2) 0.20306(14) 0.0189(8) Uani 1 1 d .
H38 H 0.0800 1.0248 0.1822 0.023 Uiso 1 1 calc R
C39 C -0.1256(4) 1.2092(3) 0.43306(14) 0.0252(9) Uani 1 1 d .
H39 H -0.1773 1.1633 0.4457 0.030 Uiso 1 1 calc R
C40 C -0.0499(4) 1.1930(2) 0.39253(14) 0.0239(9) Uani 1 1 d .
H40 H -0.0495 1.1371 0.3775 0.029 Uiso 1 1 calc R
C41 C 0.0262(4) 1.2597(2) 0.37389(13) 0.0211(8) Uani 1 1 d .
C42 C 0.0203(4) 1.3397(2) 0.39652(14) 0.0239(9) Uani 1 1 d .
H42 H 0.0699 1.3866 0.3843 0.029 Uiso 1 1 calc R
C43 C -0.0584(4) 1.3500(3) 0.43690(15) 0.0282(9) Uani 1 1 d .
H43 H -0.0620 1.4051 0.4522 0.034 Uiso 1 1 calc R
C44 C -0.0577(4) 0.5136(2) 0.31182(14) 0.0209(8) Uani 1 1 d .
H44 H -0.1030 0.5484 0.3332 0.025 Uiso 1 1 calc R
C45 C -0.1317(4) 0.4577(2) 0.26944(15) 0.0244(9) Uani 1 1 d .
H45 H -0.2258 0.4544 0.2621 0.029 Uiso 1 1 calc R
C46 C -0.0674(4) 0.4060(2) 0.23733(14) 0.0205(8) Uani 1 1 d .
C47 C 0.0720(4) 0.4154(2) 0.24946(14) 0.0242(9) Uani 1 1 d .
H47 H 0.1208 0.3829 0.2281 0.029 Uiso 1 1 calc R
C48 C 0.1378(4) 0.4726(2) 0.29289(14) 0.0206(8) Uani 1 1 d .
H48 H 0.2323 0.4778 0.3010 0.025 Uiso 1 1 calc R
C49 C 0.0420(4) 0.2227(3) 0.08190(16) 0.0317(10) Uani 1 1 d .
H49 H 0.0489 0.1677 0.0684 0.038 Uiso 1 1 calc R
C50 C -0.0408(4) 0.2338(2) 0.12115(15) 0.0271(9) Uani 1 1 d .
H50 H -0.0883 0.1879 0.1347 0.033 Uiso 1 1 calc R
C51 C -0.0531(4) 0.3141(2) 0.14051(14) 0.0241(9) Uani 1 1 d .
C52 C 0.0181(4) 0.3784(2) 0.11960(14) 0.0259(9) Uani 1 1 d .
H52 H 0.0111 0.4337 0.1317 0.031 Uiso 1 1 calc R
C53 C 0.0994(4) 0.3612(3) 0.08100(14) 0.0290(9) Uani 1 1 d .
H53 H 0.1489 0.4061 0.0671 0.035 Uiso 1 1 calc R
C54 C 0.6256(4) 0.5297(2) 0.11951(13) 0.0202(8) Uani 1 1 d .
C55 C 0.6639(4) 0.4557(2) 0.10330(14) 0.0244(9) Uani 1 1 d .
H55 H 0.6266 0.4106 0.1188 0.029 Uiso 1 1 calc R
C56 C 0.7530(4) 0.4446(3) 0.06602(16) 0.0327(10) Uani 1 1 d .
H56 H 0.7746 0.3927 0.0564 0.039 Uiso 1 1 calc R
C57 C 0.8111(4) 0.5089(3) 0.04252(15) 0.0351(11) Uani 1 1 d .
H57 H 0.8722 0.5016 0.0167 0.042 Uiso 1 1 calc R
C58 C 0.7782(4) 0.5835(3) 0.05749(15) 0.0342(10) Uani 1 1 d .
H58 H 0.8181 0.6288 0.0424 0.041 Uiso 1 1 calc R
C59 C 0.6872(4) 0.5927(2) 0.09444(14) 0.0253(9) Uani 1 1 d .
H59 H 0.6651 0.6446 0.1034 0.030 Uiso 1 1 calc R
C60 C 0.4748(4) 0.4653(2) 0.19022(14) 0.0176(8) Uani 1 1 d .
C61 C 0.3865(4) 0.3913(2) 0.15973(14) 0.0210(8) Uani 1 1 d .
H61 H 0.3655 0.3897 0.1252 0.025 Uiso 1 1 calc R
C62 C 0.3289(4) 0.3210(2) 0.17760(15) 0.0220(8) Uani 1 1 d .
H62 H 0.2702 0.2723 0.1554 0.026 Uiso 1 1 calc R
C63 C 0.3558(4) 0.3205(2) 0.22783(15) 0.0244(9) Uani 1 1 d .
H63 H 0.3168 0.2717 0.2401 0.029 Uiso 1 1 calc R
C64 C 0.4405(4) 0.3923(2) 0.25983(15) 0.0239(9) Uani 1 1 d .
H64 H 0.4592 0.3936 0.2945 0.029 Uiso 1 1 calc R
C65 C 0.4982(4) 0.4628(2) 0.24072(14) 0.0197(8) Uani 1 1 d .
H65 H 0.5563 0.5115 0.2632 0.024 Uiso 1 1 calc R
C66 C 0.6354(4) 0.6245(2) 0.21014(13) 0.0165(8) Uani 1 1 d .
C67 C 0.5979(4) 0.6918(2) 0.24015(13) 0.0153(7) Uani 1 1 d .
H67 H 0.5057 0.6944 0.2357 0.018 Uiso 1 1 calc R
C68 C 0.6891(4) 0.7551(2) 0.27617(13) 0.0187(8) Uani 1 1 d .
H68 H 0.6590 0.7998 0.2955 0.022 Uiso 1 1 calc R
C69 C 0.8235(4) 0.7529(2) 0.28392(14) 0.0228(8) Uani 1 1 d .
H69 H 0.8870 0.7964 0.3081 0.027 Uiso 1 1 calc R
C70 C 0.8640(4) 0.6864(2) 0.25592(15) 0.0262(9) Uani 1 1 d .
H70 H 0.9557 0.6835 0.2612 0.031 Uiso 1 1 calc R
C71 C 0.7716(4) 0.6241(2) 0.22026(14) 0.0225(8) Uani 1 1 d .
H71 H 0.8021 0.5789 0.2018 0.027 Uiso 1 1 calc R
C72 C 0.2902(4) 0.5748(2) 0.18563(14) 0.0216(8) Uani 1 1 d .
H72 H 0.3060 0.5636 0.2177 0.026 Uiso 1 1 calc R
C73 C 0.1675(4) 0.5924(2) 0.17550(17) 0.0282(9) Uani 1 1 d .
H73 H 0.1024 0.5937 0.2003 0.034 Uiso 1 1 calc R
C74 C 0.1404(4) 0.6082(2) 0.12897(18) 0.0357(11) Uani 1 1 d .
H74 H 0.0564 0.6197 0.1213 0.043 Uiso 1 1 calc R
C75 C 0.2379(5) 0.6067(3) 0.09404(17) 0.0358(11) Uani 1 1 d .
H75 H 0.2210 0.6178 0.0621 0.043 Uiso 1 1 calc R
C76 C 0.3611(4) 0.5892(2) 0.10498(15) 0.0277(9) Uani 1 1 d .
H76 H 0.4260 0.5885 0.0801 0.033 Uiso 1 1 calc R
C77 C 0.6073(4) 0.9889(2) 0.34689(13) 0.0174(8) Uani 1 1 d .
C78 C 0.6600(4) 0.9815(2) 0.39298(14) 0.0261(9) Uani 1 1 d .
H78 H 0.6052 0.9849 0.4211 0.031 Uiso 1 1 calc R
C79 C 0.7891(5) 0.9693(3) 0.39959(16) 0.0335(10) Uani 1 1 d .
H79 H 0.8194 0.9634 0.4315 0.040 Uiso 1 1 calc R
C80 C 0.8741(4) 0.9657(2) 0.36017(16) 0.0305(10) Uani 1 1 d .
H80 H 0.9628 0.9579 0.3647 0.037 Uiso 1 1 calc R
C81 C 0.8269(4) 0.9738(2) 0.31431(15) 0.0243(9) Uani 1 1 d .
H81 H 0.8836 0.9715 0.2867 0.029 Uiso 1 1 calc R
C82 C 0.6971(3) 0.9852(2) 0.30794(14) 0.0180(8) Uani 1 1 d .
H82 H 0.6677 0.9908 0.2758 0.022 Uiso 1 1 calc R
C83 C 0.3608(4) 0.9384(2) 0.28964(13) 0.0175(8) Uani 1 1 d .
C84 C 0.2281(4) 0.9443(2) 0.27706(15) 0.0242(9) Uani 1 1 d .
H84 H 0.2009 0.9913 0.2949 0.029 Uiso 1 1 calc R
C85 C 0.1357(4) 0.8847(2) 0.23989(15) 0.0258(9) Uani 1 1 d .
H85 H 0.0473 0.8914 0.2329 0.031 Uiso 1 1 calc R
C86 C 0.1718(4) 0.8152(2) 0.21287(14) 0.0213(8) Uani 1 1 d .
H86 H 0.1088 0.7741 0.1874 0.026 Uiso 1 1 calc R
C87 C 0.3010(3) 0.8073(2) 0.22378(13) 0.0165(8) Uani 1 1 d .
H87 H 0.3277 0.7604 0.2056 0.020 Uiso 1 1 calc R
C88 C 0.3925(3) 0.8678(2) 0.26127(13) 0.0161(7) Uani 1 1 d .
H88 H 0.4808 0.8606 0.2679 0.019 Uiso 1 1 calc R
C89 C 0.5088(4) 1.1005(2) 0.32082(14) 0.0184(8) Uani 1 1 d .
C90 C 0.4929(4) 1.1121(2) 0.27195(14) 0.0216(8) Uani 1 1 d .
H90 H 0.4436 1.0656 0.2459 0.026 Uiso 1 1 calc R
C91 C 0.5467(4) 1.1895(2) 0.25987(16) 0.0257(9) Uani 1 1 d .
H91 H 0.5334 1.1947 0.2261 0.031 Uiso 1 1 calc R
C92 C 0.6191(4) 1.2583(2) 0.29664(16) 0.0284(9) Uani 1 1 d .
H92 H 0.6564 1.3111 0.2886 0.034 Uiso 1 1 calc R
C93 C 0.6364(4) 1.2488(2) 0.34563(16) 0.0289(9) Uani 1 1 d .
H93 H 0.6855 1.2956 0.3716 0.035 Uiso 1 1 calc R
C94 C 0.5824(4) 1.1717(2) 0.35687(15) 0.0259(9) Uani 1 1 d .
H94 H 0.5961 1.1670 0.3907 0.031 Uiso 1 1 calc R
C95 C 0.3645(4) 1.0129(3) 0.38384(14) 0.0270(9) Uani 1 1 d .
C96 C 0.3326(5) 0.9485(3) 0.40979(15) 0.0420(12) Uani 1 1 d .
H96 H 0.3791 0.9063 0.4018 0.050 Uiso 1 1 calc R
C97 C 0.2384(6) 0.9418(4) 0.44624(19) 0.069(2) Uani 1 1 d .
C98 C 0.1709(6) 1.0042(6) 0.45786(19) 0.087(3) Uani 1 1 d .
H98 H 0.1058 1.0019 0.4827 0.104 Uiso 1 1 calc R
C99 C 0.1979(5) 1.0689(5) 0.4336(2) 0.074(2) Uani 1 1 d .
H99 H 0.1499 1.1105 0.4415 0.088 Uiso 1 1 calc R
C100 C 0.2947(4) 1.0745(3) 0.39774(16) 0.0401(12) Uani 1 1 d .
H100 H 0.3140 1.1209 0.3823 0.048 Uiso 1 1 calc R
C101 C -0.4206(4) 0.8938(3) 0.02366(15) 0.0313(10) Uani 1 1 d .
H10A H -0.4429 0.8522 -0.0088 0.047 Uiso 1 1 calc R
H10B H -0.4144 0.9495 0.0180 0.047 Uiso 1 1 calc R
H10C H -0.4932 0.8793 0.0464 0.047 Uiso 1 1 calc R
C102 C 0.4056(5) 0.7257(4) 0.48157(18) 0.0565(15) Uani 1 1 d .
H10D H 0.4162 0.7676 0.5136 0.085 Uiso 1 1 calc R
H10E H 0.4623 0.7509 0.4570 0.085 Uiso 1 1 calc R
H10F H 0.4355 0.6780 0.4873 0.085 Uiso 1 1 calc R
C103 C 0.3922(4) 0.5726(2) 0.15144(14) 0.0191(8) Uani 1 1 d .
C104 C 0.5845(4) 0.6833(3) -0.00672(16) 0.0357(10) Uani 1 1 d .
H10G H 0.5179 0.6888 0.0188 0.054 Uiso 1 1 calc R
H10H H 0.5946 0.6263 -0.0137 0.054 Uiso 1 1 calc R
H10I H 0.5515 0.6942 -0.0380 0.054 Uiso 1 1 calc R
B1 B 0.5329(4) 0.5480(3) 0.16700(15) 0.0170(9) Uani 1 1 d .
B2 B 0.4616(4) 1.0097(3) 0.33616(15) 0.0187(9) Uani 1 1 d .
H5A H 0.215(4) 0.692(2) 0.4857(15) 0.022 Uiso 1 1 d .
H6A H -0.279(4) 0.849(3) 0.0382(15) 0.022 Uiso 1 1 d .

loop_
_atom_site_aniso_label
_atom_site_aniso_U_11
_atom_site_aniso_U_22
_atom_site_aniso_U_33
_atom_site_aniso_U_23
_atom_site_aniso_U_13
_atom_site_aniso_U_12
Fe1 0.0125(3) 0.0160(3) 0.0142(3) 0.0047(2) 0.0037(2) 0.00370(19)
Fe2 0.0135(3) 0.0189(3) 0.0154(3) 0.0057(2) 0.0049(2) 0.0059(2)
S1 0.0234(5) 0.0385(6) 0.0209(5) -0.0053(5) 0.0056(4) -0.0036(4)
S2 0.0225(5) 0.0395(7) 0.0249(5) -0.0034(5) 0.0021(4) -0.0002(4)
N1 0.0161(15) 0.0161(16) 0.0162(16) 0.0047(13) 0.0037(12) 0.0044(12)
N2 0.0131(15) 0.0187(16) 0.0176(16) 0.0045(13) 0.0020(12) 0.0033(12)
N3 0.0160(16) 0.0207(17) 0.0195(16) 0.0057(13) 0.0054(13) 0.0029(12)
N4 0.0201(16) 0.0171(16) 0.0177(16) 0.0044(13) 0.0025(13) 0.0050(12)
N5 0.0185(16) 0.0182(16) 0.0151(15) 0.0061(13) 0.0055(13) 0.0063(12)
N6 0.0225(18) 0.039(2) 0.0176(17) -0.0011(16) -0.0015(14) 0.0089(15)
N7 0.0175(16) 0.0181(17) 0.0208(17) 0.0049(13) 0.0047(13) 0.0064(12)
N8 0.0275(19) 0.036(2) 0.0204(18) -0.0052(16) -0.0003(15) 0.0063(15)
O1 0.0146(12) 0.0202(14) 0.0194(13) 0.0083(11) 0.0039(10) 0.0052(10)
O2 0.0148(12) 0.0181(13) 0.0168(13) 0.0049(11) 0.0050(10) 0.0036(10)
O3 0.0176(13) 0.0204(14) 0.0206(14) 0.0056(11) 0.0056(11) 0.0078(10)
O4 0.0179(13) 0.0246(15) 0.0264(14) 0.0135(12) 0.0092(11) 0.0088(11)
O5 0.0227(14) 0.0220(15) 0.0182(14) 0.0019(12) -0.0002(11) 0.0077(11)
O6 0.0168(14) 0.0358(16) 0.0200(14) 0.0032(12) 0.0054(11) 0.0070(12)
O7 0.0275(15) 0.0273(16) 0.0282(16) -0.0018(12) 0.0028(12) 0.0045(12)
C1 0.0117(17) 0.021(2) 0.0100(17) 0.0001(15) -0.0033(14) 0.0034(14)
C2 0.0178(19) 0.027(2) 0.0170(19) 0.0082(16) 0.0052(15) 0.0051(15)
C3 0.0166(19) 0.036(2) 0.019(2) 0.0016(18) 0.0084(16) 0.0076(16)
C4 0.026(2) 0.029(2) 0.030(2) 0.0017(18) 0.0064(18) 0.0155(17)
C5 0.0193(19) 0.025(2) 0.023(2) 0.0038(17) 0.0042(16) 0.0101(16)
C6 0.0155(18) 0.021(2) 0.0167(19) 0.0045(15) 0.0046(15) 0.0061(14)
C7 0.0176(18) 0.0156(19) 0.0205(19) 0.0050(15) -0.0032(15) 0.0048(14)
C8 0.0209(19) 0.0176(19) 0.0141(18) 0.0076(15) 0.0064(15) 0.0059(14)
C9 0.0195(19) 0.023(2) 0.025(2) 0.0106(17) 0.0078(16) 0.0055(15)
C10 0.0158(18) 0.021(2) 0.0142(18) 0.0037(15) 0.0044(15) 0.0019(14)
C11 0.0145(18) 0.019(2) 0.0143(18) 0.0011(15) -0.0003(14) 0.0045(14)
C12 0.0175(19) 0.023(2) 0.022(2) 0.0051(16) 0.0062(16) 0.0061(15)
C13 0.020(2) 0.030(2) 0.026(2) 0.0069(18) 0.0060(17) 0.0117(16)
C14 0.027(2) 0.023(2) 0.019(2) 0.0022(16) 0.0024(16) 0.0126(16)
C15 0.0175(18) 0.021(2) 0.0161(19) 0.0049(16) 0.0049(15) 0.0059(15)
C16 0.0157(18) 0.0186(19) 0.0125(18) 0.0020(15) -0.0012(14) 0.0045(14)
C17 0.0154(18) 0.024(2) 0.0165(19) 0.0048(16) 0.0015(15) 0.0074(15)
C18 0.027(2) 0.033(2) 0.039(2) 0.022(2) 0.0123(19) 0.0151(18)
C19 0.037(2) 0.032(2) 0.045(3) 0.020(2) 0.009(2) 0.0195(19)
C20 0.021(2) 0.033(2) 0.035(2) 0.0053(19) 0.0034(18) 0.0147(17)
C21 0.0171(19) 0.026(2) 0.020(2) 0.0017(17) 0.0030(16) 0.0063(15)
C22 0.0174(18) 0.0180(19) 0.0163(19) -0.0012(15) 0.0012(15) 0.0062(14)
C23 0.0128(17) 0.0159(19) 0.0208(19) 0.0014(15) 0.0020(15) 0.0008(14)
C24 0.0170(19) 0.028(2) 0.035(2) 0.0178(18) 0.0127(17) 0.0067(16)
C25 0.025(2) 0.030(2) 0.020(2) 0.0141(17) 0.0101(16) 0.0111(16)
C26 0.0200(19) 0.022(2) 0.0190(19) 0.0060(16) -0.0006(16) 0.0075(15)
C27 0.0124(17) 0.024(2) 0.0183(19) 0.0047(16) 0.0016(15) 0.0038(14)
C28 0.021(2) 0.026(2) 0.028(2) 0.0088(17) 0.0063(17) 0.0105(16)
C29 0.026(2) 0.035(2) 0.037(2) 0.006(2) 0.0099(19) 0.0206(18)
C30 0.025(2) 0.041(3) 0.023(2) 0.0093(19) 0.0106(17) 0.0163(18)
C31 0.0166(19) 0.028(2) 0.022(2) 0.0086(17) 0.0034(16) 0.0078(15)
C32 0.0130(17) 0.020(2) 0.0164(19) -0.0003(15) 0.0006(15) 0.0049(14)
C33 0.0123(17) 0.026(2) 0.0197(19) 0.0091(17) 0.0038(15) 0.0070(15)
C34 0.026(2) 0.023(2) 0.0153(19) 0.0029(16) 0.0083(16) 0.0114(16)
C36 0.022(2) 0.017(2) 0.0180(19) 0.0033(16) 0.0027(16) -0.0007(15)
C37 0.0184(19) 0.022(2) 0.021(2) 0.0041(16) 0.0059(16) 0.0042(15)
C38 0.0157(18) 0.019(2) 0.022(2) 0.0046(16) 0.0073(15) 0.0043(14)
C39 0.024(2) 0.031(2) 0.017(2) 0.0045(18) 0.0000(16) 0.0029(17)
C40 0.030(2) 0.020(2) 0.019(2) 0.0007(16) 0.0006(17) 0.0044(16)
C41 0.0193(19) 0.026(2) 0.0145(19) 0.0020(16) 0.0007(15) 0.0031(15)
C42 0.023(2) 0.021(2) 0.023(2) 0.0016(17) -0.0052(17) 0.0026(16)
C43 0.022(2) 0.028(2) 0.031(2) -0.0022(19) -0.0024(18) 0.0079(17)
C44 0.0170(19) 0.022(2) 0.023(2) 0.0039(17) 0.0026(16) 0.0068(15)
C45 0.0147(19) 0.027(2) 0.033(2) 0.0075(18) 0.0034(17) 0.0079(16)
C46 0.021(2) 0.020(2) 0.0187(19) 0.0054(16) 0.0026(16) 0.0029(15)
C47 0.022(2) 0.030(2) 0.019(2) 0.0001(17) 0.0046(16) 0.0083(16)
C48 0.0167(19) 0.027(2) 0.020(2) 0.0044(17) 0.0033(16) 0.0098(15)
C49 0.025(2) 0.024(2) 0.037(3) -0.0073(19) -0.0046(19) 0.0048(17)
C50 0.023(2) 0.021(2) 0.032(2) 0.0071(18) -0.0072(18) -0.0012(16)
C51 0.024(2) 0.023(2) 0.020(2) -0.0023(17) -0.0040(16) 0.0018(16)
C52 0.030(2) 0.020(2) 0.024(2) 0.0031(17) -0.0007(18) 0.0039(16)
C53 0.029(2) 0.034(3) 0.021(2) 0.0098(19) 0.0024(18) 0.0006(18)
C54 0.0190(19) 0.021(2) 0.0170(19) -0.0008(16) -0.0036(15) 0.0048(15)
C55 0.020(2) 0.027(2) 0.023(2) 0.0020(17) 0.0006(16) 0.0058(16)
C56 0.025(2) 0.039(3) 0.033(2) -0.004(2) 0.0000(19) 0.0171(19)
C57 0.028(2) 0.052(3) 0.021(2) -0.001(2) 0.0072(18) 0.010(2)
C58 0.036(2) 0.042(3) 0.024(2) 0.012(2) 0.0066(19) 0.007(2)
C59 0.028(2) 0.026(2) 0.021(2) 0.0041(17) 0.0022(17) 0.0073(17)
C60 0.0165(18) 0.018(2) 0.021(2) 0.0042(16) 0.0042(15) 0.0102(14)
C61 0.0178(19) 0.021(2) 0.023(2) 0.0029(16) -0.0001(16) 0.0052(15)
C62 0.0168(19) 0.017(2) 0.029(2) -0.0028(17) 0.0010(16) 0.0060(15)
C63 0.020(2) 0.022(2) 0.036(2) 0.0122(18) 0.0088(18) 0.0089(16)
C64 0.027(2) 0.024(2) 0.024(2) 0.0074(17) 0.0058(17) 0.0112(17)
C65 0.0182(19) 0.017(2) 0.023(2) 0.0014(16) 0.0009(16) 0.0054(15)
C66 0.0194(19) 0.0184(19) 0.0130(18) 0.0071(15) 0.0031(15) 0.0045(14)
C67 0.0141(17) 0.020(2) 0.0147(18) 0.0088(15) 0.0036(14) 0.0064(14)
C68 0.0222(19) 0.0146(19) 0.0194(19) 0.0038(15) 0.0069(16) 0.0052(15)
C69 0.029(2) 0.017(2) 0.019(2) 0.0028(16) -0.0039(17) 0.0022(16)
C70 0.019(2) 0.029(2) 0.032(2) 0.0024(18) -0.0028(17) 0.0121(16)
C71 0.022(2) 0.020(2) 0.024(2) 0.0016(17) -0.0006(16) 0.0072(16)
C72 0.023(2) 0.016(2) 0.024(2) 0.0026(16) -0.0015(16) 0.0031(15)
C73 0.021(2) 0.014(2) 0.044(3) -0.0032(18) -0.0020(19) 0.0053(15)
C74 0.026(2) 0.024(2) 0.052(3) -0.004(2) -0.017(2) 0.0106(18)
C75 0.051(3) 0.027(2) 0.030(2) 0.0021(19) -0.017(2) 0.015(2)
C76 0.036(2) 0.024(2) 0.024(2) 0.0023(18) -0.0032(18) 0.0118(18)
C77 0.0220(19) 0.0075(18) 0.021(2) 0.0006(15) -0.0015(16) 0.0046(14)
C78 0.038(2) 0.024(2) 0.018(2) 0.0030(17) -0.0016(18) 0.0136(18)
C79 0.045(3) 0.028(2) 0.028(2) 0.0039(19) -0.016(2) 0.015(2)
C80 0.028(2) 0.020(2) 0.041(3) -0.0007(19) -0.009(2) 0.0101(17)
C81 0.021(2) 0.016(2) 0.032(2) -0.0005(17) 0.0004(17) 0.0034(15)
C82 0.0170(18) 0.0134(19) 0.022(2) 0.0047(15) -0.0021(15) 0.0013(14)
C83 0.0166(18) 0.0174(19) 0.0177(19) 0.0057(15) 0.0014(15) 0.0021(14)
C84 0.024(2) 0.020(2) 0.027(2) -0.0006(17) 0.0030(17) 0.0084(16)
C85 0.0180(19) 0.029(2) 0.031(2) 0.0043(18) -0.0032(17) 0.0098(16)
C86 0.0193(19) 0.019(2) 0.021(2) 0.0015(16) 0.0005(16) 0.0009(15)
C87 0.0170(18) 0.0152(19) 0.0163(18) 0.0024(15) 0.0054(15) 0.0035(14)
C88 0.0121(17) 0.0172(19) 0.0190(19) 0.0061(15) 0.0026(14) 0.0027(14)
C89 0.0171(18) 0.017(2) 0.022(2) 0.0016(16) 0.0005(15) 0.0093(14)
C90 0.0209(19) 0.019(2) 0.024(2) 0.0007(16) 0.0013(16) 0.0067(15)
C91 0.023(2) 0.026(2) 0.031(2) 0.0093(18) 0.0022(17) 0.0100(17)
C92 0.025(2) 0.015(2) 0.048(3) 0.0122(19) -0.0005(19) 0.0069(16)
C93 0.027(2) 0.019(2) 0.038(2) 0.0011(18) -0.0092(19) 0.0063(16)
C94 0.027(2) 0.021(2) 0.027(2) -0.0004(17) -0.0086(17) 0.0077(16)
C95 0.021(2) 0.032(2) 0.018(2) -0.0057(18) 0.0004(16) -0.0006(17)
C96 0.049(3) 0.039(3) 0.020(2) 0.001(2) 0.012(2) -0.012(2)
C97 0.044(3) 0.106(5) 0.023(3) -0.002(3) 0.011(2) -0.023(3)
C98 0.025(3) 0.190(8) 0.012(3) -0.004(4) 0.004(2) -0.003(4)
C99 0.032(3) 0.151(7) 0.026(3) -0.028(4) -0.005(2) 0.046(4)
C100 0.027(2) 0.058(3) 0.026(2) -0.015(2) -0.0028(19) 0.017(2)
C101 0.031(2) 0.041(3) 0.021(2) 0.0040(19) -0.0095(18) 0.0115(19)
C102 0.025(2) 0.096(4) 0.034(3) -0.009(3) -0.002(2) 0.013(3)
C103 0.0224(19) 0.0116(19) 0.020(2) -0.0005(15) -0.0041(16) 0.0024(14)
C104 0.035(2) 0.033(3) 0.033(2) 0.003(2) -0.003(2) 0.0043(19)
B1 0.018(2) 0.017(2) 0.016(2) 0.0027(17) 0.0002(17) 0.0064(16)
B2 0.023(2) 0.017(2) 0.016(2) 0.0015(17) 0.0042(17) 0.0055(17)

loop_
_atom_type_symbol
_atom_type_description
_atom_type_scat_dispersion_real
_atom_type_scat_dispersion_imag
_atom_type_scat_source
C C 0.0033 0.0016 'International Tables Vol C Tables 4.2.6.8 and 6.1.1.4'
H H 0.0000 0.0000 'International Tables Vol C Tables 4.2.6.8 and 6.1.1.4'
B B 0.0013 0.0007 'International Tables Vol C Tables 4.2.6.8 and 6.1.1.4'
N N 0.0061 0.0033 'International Tables Vol C Tables 4.2.6.8 and 6.1.1.4'
O O 0.0106 0.0060 'International Tables Vol C Tables 4.2.6.8 and 6.1.1.4'
Fe Fe 0.3463 0.8444 'International Tables Vol C Tables 4.2.6.8 and 6.1.1.4'
S S 0.1246 0.1234 'International Tables Vol C Tables 4.2.6.8 and 6.1.1.4'

loop_
_geom_angle_atom_site_label_1
_geom_angle_atom_site_label_2
_geom_angle_atom_site_label_3
_geom_angle
O1 Fe1 O2 107.87(10)
O1 Fe1 N2 164.89(10)
O2 Fe1 N2 87.21(10)
O1 Fe1 O5 91.23(10)
O2 Fe1 O5 88.49(10)
N2 Fe1 O5 90.08(11)
O1 Fe1 N1 87.57(10)
O2 Fe1 N1 163.17(11)
N2 Fe1 N1 77.57(11)
O5 Fe1 N1 84.43(11)
O1 Fe1 N5 88.98(11)
O2 Fe1 N5 91.76(10)
N2 Fe1 N5 89.64(11)
O5 Fe1 N5 179.61(11)
N1 Fe1 N5 95.25(11)
O4 Fe2 O3 107.58(10)
O4 Fe2 O6 94.68(11)
O3 Fe2 O6 85.85(10)
O4 Fe2 N3 163.91(11)
O3 Fe2 N3 88.18(10)
O6 Fe2 N3 89.55(11)
O4 Fe2 N4 87.39(11)
O3 Fe2 N4 164.00(11)
O6 Fe2 N4 87.35(11)
N3 Fe2 N4 77.29(11)
O4 Fe2 N7 89.95(11)
O3 Fe2 N7 92.19(11)
O6 Fe2 N7 175.34(11)
N3 Fe2 N7 86.16(11)
N4 Fe2 N7 93.47(11)
C36 S1 C41 103.92(17)
C46 S2 C51 103.70(17)
C10 N1 C9 119.0(3)
C10 N1 Fe1 126.1(2)
C9 N1 Fe1 114.1(2)
C7 N2 C8 120.0(3)
C7 N2 Fe1 125.4(2)
C8 N2 Fe1 113.9(2)
C26 N3 C25 119.2(3)
C26 N3 Fe2 125.4(2)
C25 N3 Fe2 115.0(2)
C23 N4 C24 118.1(3)
C23 N4 Fe2 126.5(2)
C24 N4 Fe2 115.2(2)
C38 N5 C33 117.1(3)
C38 N5 Fe1 120.0(2)
C33 N5 Fe1 122.5(2)
C43 N6 C39 117.2(3)
C48 N7 C44 116.9(3)
C48 N7 Fe2 123.8(2)
C44 N7 Fe2 119.3(2)
C49 N8 C53 116.9(3)
C16 O1 Fe1 134.9(2)
C1 O2 Fe1 129.8(2)
C32 O3 Fe2 130.5(2)
C17 O4 Fe2 134.4(2)
C101 O5 Fe1 124.8(2)
C101 O5 H6A 111(3)
Fe1 O5 H6A 117(3)
C102 O6 Fe2 127.6(3)
C102 O6 H5A 110(3)
Fe2 O6 H5A 111(3)
C104 O7 H7S 109.5
O2 C1 C2 119.6(3)
O2 C1 C6 122.6(3)
C2 C1 C6 117.9(3)
C3 C2 C1 121.1(3)
C3 C2 H2 119.4
C1 C2 H2 119.4
C2 C3 C4 120.9(3)
C2 C3 H3 119.5
C4 C3 H3 119.5
C5 C4 C3 119.0(3)
C5 C4 H4 120.5
C3 C4 H4 120.5
C4 C5 C6 121.3(4)
C4 C5 H5 119.4
C6 C5 H5 119.4
C5 C6 C1 119.7(3)
C5 C6 C7 117.2(3)
C1 C6 C7 123.1(3)
N2 C7 C6 125.0(3)
N2 C7 H7 117.5
C6 C7 H7 117.5
N2 C8 C9 106.8(3)
N2 C8 H8A 110.4
C9 C8 H8A 110.4
N2 C8 H8B 110.4
C9 C8 H8B 110.4
H8A C8 H8B 108.6
N1 C9 C8 107.8(3)
N1 C9 H9A 110.2
C8 C9 H9A 110.2
N1 C9 H9B 110.2
C8 C9 H9B 110.2
H9A C9 H9B 108.5
N1 C10 C11 125.6(3)
N1 C10 H10 117.2
C11 C10 H10 117.2
C12 C11 C16 118.9(3)
C12 C11 C10 117.8(3)
C16 C11 C10 123.4(3)
C13 C12 C11 122.1(3)
C13 C12 H12 118.9
C11 C12 H12 118.9
C12 C13 C14 118.6(3)
C12 C13 H13 120.7
C14 C13 H13 120.7
C15 C14 C13 121.1(3)
C15 C14 H14 119.5
C13 C14 H14 119.5
C14 C15 C16 120.9(3)
C14 C15 H15 119.5
C16 C15 H15 119.5
O1 C16 C15 119.4(3)
O1 C16 C11 122.3(3)
C15 C16 C11 118.4(3)
O4 C17 C18 119.2(3)
O4 C17 C22 122.7(3)
C18 C17 C22 118.1(3)
C19 C18 C17 121.3(4)
C19 C18 H18 119.4
C17 C18 H18 119.4
C18 C19 C20 120.9(4)
C18 C19 H19 119.5
C20 C19 H19 119.5
C21 C20 C19 119.0(4)
C21 C20 H20 120.5
C19 C20 H20 120.5
C20 C21 C22 122.0(3)
C20 C21 H21 119.0
C22 C21 H21 119.0
C21 C22 C17 118.7(3)
C21 C22 C23 118.0(3)
C17 C22 C23 123.3(3)
N4 C23 C22 125.6(3)
N4 C23 H23 117.2
C22 C23 H23 117.2
N4 C24 C25 107.9(3)
N4 C24 H24A 110.1
C25 C24 H24A 110.1
N4 C24 H24B 110.1
C25 C24 H24B 110.1
H24A C24 H24B 108.4
N3 C25 C24 107.4(3)
N3 C25 H25A 110.2
C24 C25 H25A 110.2
N3 C25 H25B 110.2
C24 C25 H25B 110.2
H25A C25 H25B 108.5
N3 C26 C27 125.1(3)
N3 C26 H26 117.5
C27 C26 H26 117.5
C28 C27 C32 119.1(3)
C28 C27 C26 117.3(3)
C32 C27 C26 123.6(3)
C29 C28 C27 122.4(4)
C29 C28 H28 118.8
C27 C28 H28 118.8
C28 C29 C30 118.3(3)
C28 C29 H29 120.9
C30 C29 H29 120.9
C31 C30 C29 121.3(4)
C31 C30 H30 119.3
C29 C30 H30 119.3
C30 C31 C32 120.7(4)
C30 C31 H31 119.7
C32 C31 H31 119.7
O3 C32 C31 118.8(3)
O3 C32 C27 123.0(3)
C31 C32 C27 118.2(3)
N5 C33 C34 123.5(3)
N5 C33 H33 118.2
C34 C33 H33 118.2
C36 C34 C33 118.5(3)
C36 C34 H34 120.7
C33 C34 H34 120.7
C34 C36 C37 118.6(3)
C34 C36 S1 123.9(3)
C37 C36 S1 117.3(3)
C38 C37 C36 119.0(3)
C38 C37 H37 120.5
C36 C37 H37 120.5
N5 C38 C37 123.3(3)
N5 C38 H38 118.4
C37 C38 H38 118.4
N6 C39 C40 123.3(4)
N6 C39 H39 118.4
C40 C39 H39 118.4
C39 C40 C41 118.7(4)
C39 C40 H40 120.6
C41 C40 H40 120.6
C42 C41 C40 118.5(3)
C42 C41 S1 119.3(3)
C40 C41 S1 121.9(3)
C43 C42 C41 118.7(4)
C43 C42 H42 120.6
C41 C42 H42 120.6
N6 C43 C42 123.5(4)
N6 C43 H43 118.2
C42 C43 H43 118.2
N7 C44 C45 123.4(3)
N7 C44 H44 118.3
C45 C44 H44 118.3
C44 C45 C46 119.4(3)
C44 C45 H45 120.3
C46 C45 H45 120.3
C45 C46 C47 117.6(3)
C45 C46 S2 117.6(3)
C47 C46 S2 124.6(3)
C48 C47 C46 119.0(3)
C48 C47 H47 120.5
C46 C47 H47 120.5
N7 C48 C47 123.7(3)
N7 C48 H48 118.2
C47 C48 H48 118.2
N8 C49 C50 123.9(4)
N8 C49 H49 118.0
C50 C49 H49 118.0
C49 C50 C51 118.2(4)
C49 C50 H50 120.9
C51 C50 H50 120.9
C52 C51 C50 118.5(4)
C52 C51 S2 122.1(3)
C50 C51 S2 119.1(3)
C53 C52 C51 118.9(4)
C53 C52 H52 120.5
C51 C52 H52 120.5
N8 C53 C52 123.5(4)
N8 C53 H53 118.3
C52 C53 H53 118.3
C55 C54 C59 113.6(3)
C55 C54 B1 124.9(3)
C59 C54 B1 121.2(3)
C56 C55 C54 123.7(4)
C56 C55 H55 118.1
C54 C55 H55 118.1
C55 C56 C57 120.3(4)
C55 C56 H56 119.8
C57 C56 H56 119.8
C58 C57 C56 118.3(4)
C58 C57 H57 120.8
C56 C57 H57 120.8
C57 C58 C59 120.3(4)
C57 C58 H58 119.9
C59 C58 H58 119.9
C58 C59 C54 123.7(4)
C58 C59 H59 118.2
C54 C59 H59 118.2
C65 C60 C61 114.8(3)
C65 C60 B1 124.9(3)
C61 C60 B1 120.1(3)
C62 C61 C60 123.0(4)
C62 C61 H61 118.5
C60 C61 H61 118.5
C61 C62 C63 120.6(3)
C61 C62 H62 119.7
C63 C62 H62 119.7
C64 C63 C62 118.9(3)
C64 C63 H63 120.6
C62 C63 H63 120.6
C63 C64 C65 119.5(4)
C63 C64 H64 120.3
C65 C64 H64 120.3
C60 C65 C64 123.3(3)
C60 C65 H65 118.4
C64 C65 H65 118.4
C71 C66 C67 114.7(3)
C71 C66 B1 119.8(3)
C67 C66 B1 125.5(3)
C68 C67 C66 123.1(3)
C68 C67 H67 118.5
C66 C67 H67 118.5
C69 C68 C67 120.0(3)
C69 C68 H68 120.0
C67 C68 H68 120.0
C68 C69 C70 118.8(3)
C68 C69 H69 120.6
C70 C69 H69 120.6
C69 C70 C71 120.3(4)
C69 C70 H70 119.8
C71 C70 H70 119.8
C70 C71 C66 123.1(3)
C70 C71 H71 118.5
C66 C71 H71 118.5
C73 C72 C103 123.9(4)
C73 C72 H72 118.1
C103 C72 H72 118.1
C74 C73 C72 119.6(4)
C74 C73 H73 120.2
C72 C73 H73 120.2
C75 C74 C73 118.6(4)
C75 C74 H74 120.7
C73 C74 H74 120.7
C74 C75 C76 121.0(4)
C74 C75 H75 119.5
C76 C75 H75 119.5
C75 C76 C103 122.2(4)
C75 C76 H76 118.9
C103 C76 H76 118.9
C78 C77 C82 114.5(3)
C78 C77 B2 126.6(3)
C82 C77 B2 118.6(3)
C79 C78 C77 122.9(4)
C79 C78 H78 118.6
C77 C78 H78 118.6
C80 C79 C78 120.7(4)
C80 C79 H79 119.6
C78 C79 H79 119.6
C81 C80 C79 118.3(4)
C81 C80 H80 120.8
C79 C80 H80 120.8
C80 C81 C82 120.5(4)
C80 C81 H81 119.7
C82 C81 H81 119.7
C81 C82 C77 123.0(3)
C81 C82 H82 118.5
C77 C82 H82 118.5
C88 C83 C84 114.6(3)
C88 C83 B2 125.5(3)
C84 C83 B2 119.9(3)
C85 C84 C83 123.0(3)
C85 C84 H84 118.5
C83 C84 H84 118.5
C84 C85 C86 120.2(3)
C84 C85 H85 119.9
C86 C85 H85 119.9
C87 C86 C85 118.6(3)
C87 C86 H86 120.7
C85 C86 H86 120.7
C86 C87 C88 120.4(3)
C86 C87 H87 119.8
C88 C87 H87 119.8
C87 C88 C83 123.1(3)
C87 C88 H88 118.4
C83 C88 H88 118.4
C94 C89 C90 115.3(3)
C94 C89 B2 119.6(3)
C90 C89 B2 124.8(3)
C91 C90 C89 122.5(4)
C91 C90 H90 118.7
C89 C90 H90 118.7
C92 C91 C90 120.3(4)
C92 C91 H91 119.9
C90 C91 H91 119.9
C91 C92 C93 118.6(4)
C91 C92 H92 120.7
C93 C92 H92 120.7
C94 C93 C92 120.3(4)
C94 C93 H93 119.9
C92 C93 H93 119.9
C93 C94 C89 123.0(4)
C93 C94 H94 118.5
C89 C94 H94 118.5
C96 C95 C100 115.2(4)
C96 C95 B2 121.7(4)
C100 C95 B2 122.7(4)
C97 C96 C95 124.9(5)
C97 C96 H96 117.6
C95 C96 H96 117.6
C96 C97 C98 117.2(6)
C99 C98 C97 120.5(5)
C99 C98 H98 119.7
C97 C98 H98 119.7
C98 C99 C100 120.8(6)
C98 C99 H99 119.6
C100 C99 H99 119.6
C99 C100 C95 121.4(5)
C99 C100 H100 119.3
C95 C100 H100 119.3
O5 C101 H10A 109.5
O5 C101 H10B 109.5
H10A C101 H10B 109.5
O5 C101 H10C 109.5
H10A C101 H10C 109.5
H10B C101 H10C 109.5
O6 C102 H10D 109.5
O6 C102 H10E 109.5
H10D C102 H10E 109.5
O6 C102 H10F 109.5
H10D C102 H10F 109.5
H10E C102 H10F 109.5
C72 C103 C76 114.7(3)
C72 C103 B1 119.6(3)
C76 C103 B1 125.6(3)
O7 C104 H10G 109.5
O7 C104 H10H 109.5
H10G C104 H10H 109.5
O7 C104 H10I 109.5
H10G C104 H10I 109.5
H10H C104 H10I 109.5
C54 B1 C60 111.8(3)
C54 B1 C66 106.0(3)
C60 B1 C66 109.9(3)
C54 B1 C103 113.4(3)
C60 B1 C103 104.5(3)
C66 B1 C103 111.2(3)
C89 B2 C95 111.2(3)
C89 B2 C77 104.3(3)
C95 B2 C77 114.9(3)
C89 B2 C83 110.2(3)
C95 B2 C83 103.9(3)
C77 B2 C83 112.4(3)

loop_
_geom_bond_atom_site_label_1
_geom_bond_atom_site_label_2
_geom_bond_distance
Fe1 O1 1.890(2)
Fe1 O2 1.901(2)
Fe1 N2 2.100(3)
Fe1 O5 2.116(3)
Fe1 N1 2.123(3)
Fe1 N5 2.189(3)
Fe2 O4 1.897(2)
Fe2 O3 1.909(2)
Fe2 O6 2.091(3)
Fe2 N3 2.096(3)
Fe2 N4 2.115(3)
Fe2 N7 2.194(3)
S1 C36 1.765(4)
S1 C41 1.772(4)
S2 C46 1.754(4)
S2 C51 1.774(4)
N1 C10 1.288(4)
N1 C9 1.476(4)
N2 C7 1.280(4)
N2 C8 1.469(4)
N3 C26 1.281(4)
N3 C25 1.463(4)
N4 C23 1.291(4)
N4 C24 1.473(5)
N5 C38 1.343(4)
N5 C33 1.348(4)
N6 C43 1.336(5)
N6 C39 1.341(5)
N7 C48 1.345(4)
N7 C44 1.348(4)
N8 C49 1.329(5)
N8 C53 1.342(5)
O1 C16 1.329(4)
O2 C1 1.329(4)
O3 C32 1.332(4)
O4 C17 1.326(4)
O5 C101 1.425(5)
O5 H6A 0.80(4)
O6 C102 1.418(5)
O6 H5A 0.82(4)
O7 C104 1.434(5)
O7 H7S 0.8400
C1 C2 1.405(5)
C1 C6 1.415(5)
C2 C3 1.373(5)
C2 H2 0.9500
C3 C4 1.400(5)
C3 H3 0.9500
C4 C5 1.366(5)
C4 H4 0.9500
C5 C6 1.409(5)
C5 H5 0.9500
C6 C7 1.446(5)
C7 H7 0.9500
C8 C9 1.516(5)
C8 H8A 0.9900
C8 H8B 0.9900
C9 H9A 0.9900
C9 H9B 0.9900
C10 C11 1.444(5)
C10 H10 0.9500
C11 C12 1.400(5)
C11 C16 1.424(5)
C12 C13 1.374(5)
C12 H12 0.9500
C13 C14 1.395(5)
C13 H13 0.9500
C14 C15 1.380(5)
C14 H14 0.9500
C15 C16 1.399(5)
C15 H15 0.9500
C17 C18 1.402(5)
C17 C22 1.421(5)
C18 C19 1.371(5)
C18 H18 0.9500
C19 C20 1.392(6)
C19 H19 0.9500
C20 C21 1.363(5)
C20 H20 0.9500
C21 C22 1.410(5)
C21 H21 0.9500
C22 C23 1.432(5)
C23 H23 0.9500
C24 C25 1.519(5)
C24 H24A 0.9900
C24 H24B 0.9900
C25 H25A 0.9900
C25 H25B 0.9900
C26 C27 1.445(5)
C26 H26 0.9500
C27 C28 1.399(5)
C27 C32 1.418(5)
C28 C29 1.363(5)
C28 H28 0.9500
C29 C30 1.394(6)
C29 H29 0.9500
C30 C31 1.383(5)
C30 H30 0.9500
C31 C32 1.396(5)
C31 H31 0.9500
C33 C34 1.383(5)
C33 H33 0.9500
C34 C36 1.384(5)
C34 H34 0.9500
C36 C37 1.394(5)
C37 C38 1.376(5)
C37 H37 0.9500
C38 H38 0.9500
C39 C40 1.371(5)
C39 H39 0.9500
C40 C41 1.389(5)
C40 H40 0.9500
C41 C42 1.383(5)
C42 C43 1.372(5)
C42 H42 0.9500
C43 H43 0.9500
C44 C45 1.374(5)
C44 H44 0.9500
C45 C46 1.396(5)
C45 H45 0.9500
C46 C47 1.396(5)
C47 C48 1.377(5)
C47 H47 0.9500
C48 H48 0.9500
C49 C50 1.377(6)
C49 H49 0.9500
C50 C51 1.393(5)
C50 H50 0.9500
C51 C52 1.377(5)
C52 C53 1.371(5)
C52 H52 0.9500
C53 H53 0.9500
C54 C55 1.398(5)
C54 C59 1.405(5)
C54 B1 1.630(5)
C55 C56 1.381(5)
C55 H55 0.9500
C56 C57 1.385(6)
C56 H56 0.9500
C57 C58 1.377(6)
C57 H57 0.9500
C58 C59 1.383(5)
C58 H58 0.9500
C59 H59 0.9500
C60 C65 1.399(5)
C60 C61 1.405(5)
C60 B1 1.636(5)
C61 C62 1.376(5)
C61 H61 0.9500
C62 C63 1.388(5)
C62 H62 0.9500
C63 C64 1.386(5)
C63 H63 0.9500
C64 C65 1.398(5)
C64 H64 0.9500
C65 H65 0.9500
C66 C71 1.399(5)
C66 C67 1.399(5)
C66 B1 1.641(5)
C67 C68 1.390(5)
C67 H67 0.9500
C68 C69 1.380(5)
C68 H68 0.9500
C69 C70 1.382(5)
C69 H69 0.9500
C70 C71 1.383(5)
C70 H70 0.9500
C71 H71 0.9500
C72 C73 1.387(5)
C72 C103 1.399(5)
C72 H72 0.9500
C73 C74 1.385(6)
C73 H73 0.9500
C74 C75 1.379(6)
C74 H74 0.9500
C75 C76 1.397(6)
C75 H75 0.9500
C76 C103 1.399(5)
C76 H76 0.9500
C77 C78 1.396(5)
C77 C82 1.406(5)
C77 B2 1.638(5)
C78 C79 1.387(6)
C78 H78 0.9500
C79 C80 1.384(6)
C79 H79 0.9500
C80 C81 1.373(6)
C80 H80 0.9500
C81 C82 1.389(5)
C81 H81 0.9500
C82 H82 0.9500
C83 C88 1.397(5)
C83 C84 1.411(5)
C83 B2 1.648(5)
C84 C85 1.386(5)
C84 H84 0.9500
C85 C86 1.390(5)
C85 H85 0.9500
C86 C87 1.380(5)
C86 H86 0.9500
C87 C88 1.392(5)
C87 H87 0.9500
C88 H88 0.9500
C89 C94 1.395(5)
C89 C90 1.397(5)
C89 B2 1.636(5)
C90 C91 1.394(5)
C90 H90 0.9500
C91 C92 1.378(6)
C91 H91 0.9500
C92 C93 1.388(6)
C92 H92 0.9500
C93 C94 1.381(5)
C93 H93 0.9500
C94 H94 0.9500
C95 C96 1.399(6)
C95 C100 1.405(6)
C95 B2 1.637(5)
C96 C97 1.385(6)
C96 H96 0.9500
C97 C98 1.394(10)
C98 C99 1.372(10)
C98 H98 0.9500
C99 C100 1.390(7)
C99 H99 0.9500
C100 H100 0.9500
C101 H10A 0.9800
C101 H10B 0.9800
C101 H10C 0.9800
C102 H10D 0.9800
C102 H10E 0.9800
C102 H10F 0.9800
C103 B1 1.658(5)
C104 H10G 0.9800
C104 H10H 0.9800
C104 H10I 0.9800

loop_
_geom_hbond_atom_site_label_D
_geom_hbond_atom_site_label_H
_geom_hbond_atom_site_label_A
_geom_hbond_distance_DH
_geom_hbond_distance_HA
_geom_hbond_distance_DA
_geom_hbond_angle_DHA
_geom_hbond_site_symmetry_A
O7 H7S N8 0.84 1.88 2.713(4) 171.9 2_665
O6 H5A N6 0.82(4) 1.83(4) 2.625(4) 163(4) 2_576
O5 H6A O7 0.80(4) 1.77(4) 2.563(4) 167(4) 1_455
